data_7224603
loop_
_publ_author_name
'Gao, Chao-Ying'
'Wang, Dan'
'Li, Jian-Ping'
'Wang, Yuan'
'Yang, Weiting'

_publ_section_title
;
 Assemblies of metal--organic frameworks based on a tetrapodal linker for
 luminescence sensing of tetrahydrofuran
;
_journal_issue 16
_journal_name_full CrystEngComm
_journal_page_first 2857
_journal_paper_doi 10.1039/C6CE00169F
_journal_volume 18
_journal_year 2016
_chemical_formula_sum 'C80 H54 N4 O18 Si2 Zn3'
_chemical_formula_weight 1611.56
_chemical_name_systematic
; 
 ? 
;
_space_group_IT_number 2
_symmetry_cell_setting triclinic
_symmetry_space_group_name_Hall '-P 1'
_symmetry_space_group_name_H-M 'P -1'
_atom_sites_solution_hydrogens geom
_atom_sites_solution_primary direct
_atom_sites_solution_secondary difmap
_audit_creation_method SHELXL-97
_audit_update_record
;
2015-10-19 deposited with the CCDC.
2016-03-14 downloaded from the CCDC.
;
_cell_angle_alpha 72.094(3)
_cell_angle_beta 76.795(3)
_cell_angle_gamma 86.411(3)
_cell_formula_units_Z 1
_cell_length_a 10.2549(12)
_cell_length_b 11.3783(13)
_cell_length_c 16.1872(18)
_cell_measurement_temperature 296(2)
_cell_volume 1749.7(3)
_computing_structure_refinement 'SHELXL-97 (Sheldrick, 1997)'
_computing_structure_solution 'SHELXS-97 (Sheldrick, 1990)'
_diffrn_ambient_temperature 296(2)
_diffrn_measured_fraction_theta_full 0.991
_diffrn_measured_fraction_theta_max 0.991
_diffrn_measurement_device_type 'CCD area detector'
_diffrn_radiation_monochromator graphite
_diffrn_radiation_source 'fine-focus sealed tube'
_diffrn_radiation_type MoK\a
_diffrn_radiation_wavelength 0.71073
_diffrn_reflns_av_R_equivalents 0.0507
_diffrn_reflns_av_sigmaI/netI 0.0993
_diffrn_reflns_limit_h_max 12
_diffrn_reflns_limit_h_min -12
_diffrn_reflns_limit_k_max 14
_diffrn_reflns_limit_k_min -11
_diffrn_reflns_limit_l_max 20
_diffrn_reflns_limit_l_min -18
_diffrn_reflns_number 11150
_diffrn_reflns_theta_full 26.15
_diffrn_reflns_theta_max 26.15
_diffrn_reflns_theta_min 1.88
_exptl_absorpt_coefficient_mu 1.133
_exptl_absorpt_correction_T_max 0.797
_exptl_absorpt_correction_T_min 0.762
_exptl_absorpt_correction_type multi-scan
_exptl_absorpt_process_details sadabs
_exptl_crystal_colour colorless
_exptl_crystal_density_diffrn 1.529
_exptl_crystal_density_method 'not measured'
_exptl_crystal_description block
_exptl_crystal_F_000 824
_exptl_crystal_size_max 0.25
_exptl_crystal_size_mid 0.2
_exptl_crystal_size_min 0.2
_refine_diff_density_max 1.443
_refine_diff_density_min -0.467
_refine_diff_density_rms 0.098
_refine_ls_extinction_method none
_refine_ls_goodness_of_fit_ref 0.980
_refine_ls_hydrogen_treatment constr
_refine_ls_matrix_type full
_refine_ls_number_parameters 468
_refine_ls_number_reflns 6924
_refine_ls_number_restraints 0
_refine_ls_restrained_S_all 0.980
_refine_ls_R_factor_all 0.1102
_refine_ls_R_factor_gt 0.0656
_refine_ls_shift/su_max 0.000
_refine_ls_shift/su_mean 0.000
_refine_ls_structure_factor_coef Fsqd
_refine_ls_weighting_details 'calc w=1/[\s^2^(Fo^2^)+(0.0950P)^2^+0.6489P] where P=(Fo^2^+2Fc^2^)/3'
_refine_ls_weighting_scheme calc
_refine_ls_wR_factor_gt 0.1625
_refine_ls_wR_factor_ref 0.1907
_reflns_number_gt 4316
_reflns_number_total 6924
_reflns_threshold_expression >2sigma(I)
_cod_data_source_file c6ce00169f2.cif
_cod_data_source_block 1
_cod_depositor_comments
;
The following automatic conversions were performed:

'_symmetry_cell_setting' value 'Triclinic' changed to 'triclinic'
according to
/usr/data/users/saulius/crontab/automatic-downloads/rss-feeds/RSC/lib/dictionaries/cif_core.dic
dictionary named 'cif_core.dic' version 2.4.2 from 2011-04-26.

Automatic conversion script
Id: cif_fix_values 4268 2015-11-12 08:31:59Z antanas 

 Adding full bibliography for 7224603--7224607.cif.
;
_cod_original_sg_symbol_H-M P-1
_cod_database_code 7224603

loop_
_symmetry_equiv_pos_as_xyz
'x, y, z'
'-x, -y, -z'

loop_
_atom_site_label
_atom_site_type_symbol
_atom_site_fract_x
_atom_site_fract_y
_atom_site_fract_z
_atom_site_U_iso_or_equiv
_atom_site_adp_type
_atom_site_occupancy
_atom_site_symmetry_multiplicity
_atom_site_calc_flag
_atom_site_refinement_flags
Zn1 Zn 0.5000 1.0000 0.5000 0.0300(2) Uani 1 2 d S
Zn2 Zn 0.32443(6) 1.25125(6) 0.46653(4) 0.0336(2) Uani 1 1 d .
Si1 Si 0.78432(16) 0.64328(15) 0.10252(9) 0.0344(4) Uani 1 1 d .
N1 N 0.1119(5) 1.2100(5) 0.5044(4) 0.0513(14) Uani 1 1 d .
N2 N 0.2429(5) 1.4161(5) 0.3966(3) 0.0426(12) Uani 1 1 d .
O1 O 0.6630(4) 0.7408(4) 0.4164(3) 0.0492(11) Uani 1 1 d .
O2 O 0.5274(5) 0.9029(4) 0.4025(3) 0.0551(12) Uani 1 1 d .
O3 O 0.6313(4) 0.1304(4) 0.4124(3) 0.0441(10) Uani 1 1 d .
O4 O 0.5125(4) 0.3044(3) 0.3944(3) 0.0434(10) Uani 1 1 d .
O5 O 0.6135(6) 0.7771(5) -0.2734(3) 0.0799(17) Uani 1 1 d .
H5A H 0.6056 0.8430 -0.3109 0.120 Uiso 1 1 calc R
O6 O 0.7422(6) 0.8907(5) -0.2358(3) 0.0702(14) Uani 1 1 d .
O7 O 1.0190(17) 0.9335(15) 0.2225(12) 0.120(8) Uiso 0.457(19) 1 d P
O8 O 1.1895(18) 0.9984(15) 0.1297(13) 0.176(7) Uiso 0.680(13) 1 d P
O8' O 1.2663(14) 1.0196(12) 0.0516(9) 0.051(5) Uiso 0.320(13) 1 d P
O9 O 0.3496(3) 1.0915(3) 0.4402(2) 0.0244(7) Uani 1 1 d .
C1 C 0.5901(6) 0.8209(5) 0.3750(4) 0.0366(13) Uani 1 1 d .
C2 C 0.5796(6) 0.8146(5) 0.2844(4) 0.0376(13) Uani 1 1 d .
C3 C 0.6553(6) 0.7338(5) 0.2460(3) 0.0367(13) Uani 1 1 d .
H3 H 0.7092 0.6781 0.2783 0.044 Uiso 1 1 calc R
C4 C 0.6545(6) 0.7319(5) 0.1604(3) 0.0357(13) Uani 1 1 d .
C5 C 0.5677(7) 0.8131(6) 0.1171(4) 0.0511(17) Uani 1 1 d .
H5 H 0.5629 0.8139 0.0602 0.061 Uiso 1 1 calc R
C6 C 0.4888(8) 0.8924(7) 0.1555(5) 0.067(2) Uani 1 1 d .
H6 H 0.4300 0.9443 0.1252 0.081 Uiso 1 1 calc R
C7 C 0.4961(7) 0.8954(6) 0.2385(4) 0.0549(18) Uani 1 1 d .
H7 H 0.4451 0.9514 0.2635 0.066 Uiso 1 1 calc R
C8 C 0.6140(6) 0.2431(5) 0.3771(4) 0.0359(13) Uani 1 1 d .
C9 C 0.7295(5) 0.3120(5) 0.3051(3) 0.0313(12) Uani 1 1 d .
C10 C 0.8564(6) 0.2623(5) 0.2984(4) 0.0432(15) Uani 1 1 d .
H10 H 0.8694 0.1834 0.3347 0.052 Uiso 1 1 calc R
C11 C 0.9638(6) 0.3290(6) 0.2383(4) 0.0499(17) Uani 1 1 d .
H11 H 1.0500 0.2974 0.2359 0.060 Uiso 1 1 calc R
C12 C 0.9423(6) 0.4428(6) 0.1816(4) 0.0427(15) Uani 1 1 d .
H12 H 1.0152 0.4867 0.1405 0.051 Uiso 1 1 calc R
C13 C 0.8165(6) 0.4942(5) 0.1836(3) 0.0332(12) Uani 1 1 d .
C14 C 0.7108(5) 0.4259(5) 0.2482(3) 0.0335(12) Uani 1 1 d .
H14 H 0.6251 0.4589 0.2527 0.040 Uiso 1 1 calc R
C15 C 0.6793(7) 0.7943(7) -0.2196(4) 0.0480(16) Uani 1 1 d .
C16 C 0.6804(6) 0.6886(6) -0.1391(4) 0.0446(15) Uani 1 1 d .
C17 C 0.7226(6) 0.7075(6) -0.0675(4) 0.0426(14) Uani 1 1 d .
H17 H 0.7468 0.7865 -0.0709 0.051 Uiso 1 1 calc R
C18 C 0.7289(6) 0.6104(6) 0.0079(4) 0.0395(14) Uani 1 1 d .
C19 C 0.6970(6) 0.4946(6) 0.0096(4) 0.0480(16) Uani 1 1 d .
H19 H 0.7023 0.4278 0.0592 0.058 Uiso 1 1 calc R
C20 C 0.6566(8) 0.4748(7) -0.0620(5) 0.0616(19) Uani 1 1 d .
H20 H 0.6365 0.3953 -0.0601 0.074 Uiso 1 1 calc R
C21 C 0.6467(7) 0.5715(7) -0.1342(4) 0.0543(17) Uani 1 1 d .
H21 H 0.6169 0.5583 -0.1808 0.065 Uiso 1 1 calc R
C22 C 1.0952(11) 0.9437(9) 0.1659(7) 0.048(3) Uiso 0.680(13) 1 d P
C22' C 1.163(2) 0.9465(19) 0.0909(14) 0.044(5) Uiso 0.320(13) 1 d P
C23 C 1.0892(6) 0.8796(4) 0.0784(5) 0.112(4) Uani 1 1 d G
C24 C 0.9738(5) 0.8070(4) 0.1089(3) 0.0624(19) Uani 1 1 d G
H24 H 0.9184 0.8029 0.1639 0.075 Uiso 1 1 calc R
C25 C 0.9412(4) 0.7405(4) 0.0572(3) 0.0447(15) Uani 1 1 d G
C26 C 1.0241(5) 0.7466(5) -0.0250(3) 0.069(2) Uani 1 1 d G
H26 H 1.0023 0.7021 -0.0595 0.083 Uiso 1 1 calc R
C27 C 1.1395(5) 0.8192(6) -0.0555(4) 0.113(4) Uani 1 1 d G
H27 H 1.1950 0.8233 -0.1105 0.136 Uiso 1 1 calc R
C28 C 1.1721(5) 0.8857(5) -0.0039(5) 0.138(6) Uani 1 1 d G
H28 H 1.2493 0.9343 -0.0243 0.166 Uiso 1 1 calc R
C29 C 0.0502(8) 1.1070(8) 0.5573(5) 0.071(2) Uani 1 1 d .
H29 H 0.1010 1.0402 0.5817 0.085 Uiso 1 1 calc R
C30 C -0.0871(11) 1.0953(12) 0.5776(7) 0.108(4) Uani 1 1 d .
H30 H -0.1276 1.0211 0.6149 0.129 Uiso 1 1 calc R
C31 C -0.1627(9) 1.1906(13) 0.5439(7) 0.101(4) Uani 1 1 d .
H31 H -0.2554 1.1820 0.5571 0.122 Uiso 1 1 calc R
C32 C -0.1030(7) 1.3016(10) 0.4894(6) 0.072(2) Uani 1 1 d .
C33 C 0.0363(6) 1.3053(7) 0.4702(4) 0.0474(16) Uani 1 1 d .
C34 C 0.1083(7) 1.4172(6) 0.4124(4) 0.0477(17) Uani 1 1 d .
C35 C 0.0356(9) 1.5214(8) 0.3759(6) 0.073(3) Uani 1 1 d .
C36 C -0.1111(11) 1.5118(12) 0.4018(8) 0.109(5) Uani 1 1 d .
H36 H -0.1614 1.5812 0.3815 0.130 Uiso 1 1 calc R
C37 C -0.1739(10) 1.4094(14) 0.4523(8) 0.111(5) Uani 1 1 d .
H37 H -0.2670 1.4069 0.4643 0.133 Uiso 1 1 calc R
C38 C 0.1105(13) 1.6270(9) 0.3198(6) 0.098(4) Uani 1 1 d .
H38 H 0.0670 1.6983 0.2937 0.118 Uiso 1 1 calc R
C39 C 0.2445(13) 1.6246(7) 0.3041(5) 0.093(3) Uani 1 1 d .
H39 H 0.2941 1.6939 0.2665 0.112 Uiso 1 1 calc R
C40 C 0.3097(8) 1.5181(6) 0.3442(4) 0.061(2) Uani 1 1 d .
H40 H 0.4027 1.5186 0.3340 0.074 Uiso 1 1 calc R

loop_
_atom_site_aniso_label
_atom_site_aniso_U_11
_atom_site_aniso_U_22
_atom_site_aniso_U_33
_atom_site_aniso_U_23
_atom_site_aniso_U_13
_atom_site_aniso_U_12
Zn1 0.0352(5) 0.0267(5) 0.0264(5) -0.0066(4) -0.0074(4) 0.0076(4)
Zn2 0.0369(4) 0.0334(4) 0.0290(4) -0.0091(3) -0.0076(3) 0.0103(3)
Si1 0.0442(9) 0.0364(9) 0.0215(7) -0.0088(7) -0.0059(6) 0.0050(7)
N1 0.050(3) 0.054(3) 0.050(3) -0.019(3) -0.005(3) -0.001(3)
N2 0.052(3) 0.041(3) 0.035(3) -0.015(2) -0.011(2) 0.013(2)
O1 0.058(3) 0.060(3) 0.033(2) -0.020(2) -0.015(2) 0.027(2)
O2 0.081(3) 0.055(3) 0.040(2) -0.031(2) -0.019(2) 0.025(2)
O3 0.039(2) 0.035(2) 0.048(2) -0.002(2) -0.0051(19) 0.0031(18)
O4 0.040(2) 0.032(2) 0.048(2) -0.0074(19) 0.0011(19) 0.0054(18)
O5 0.112(5) 0.088(4) 0.048(3) -0.013(3) -0.045(3) 0.000(4)
O6 0.088(4) 0.073(4) 0.051(3) -0.010(3) -0.031(3) 0.008(3)
O9 0.0254(18) 0.0232(18) 0.0318(19) -0.0145(15) -0.0151(15) 0.0117(14)
C1 0.037(3) 0.037(3) 0.034(3) -0.014(3) -0.001(3) 0.003(3)
C2 0.041(3) 0.042(3) 0.030(3) -0.016(3) -0.004(2) 0.006(3)
C3 0.048(4) 0.038(3) 0.024(3) -0.012(3) -0.009(2) 0.016(3)
C4 0.047(3) 0.035(3) 0.024(3) -0.006(2) -0.010(2) 0.002(3)
C5 0.071(5) 0.056(4) 0.031(3) -0.014(3) -0.022(3) 0.019(3)
C6 0.091(6) 0.074(5) 0.053(4) -0.031(4) -0.047(4) 0.051(4)
C7 0.070(5) 0.054(4) 0.043(4) -0.017(3) -0.023(3) 0.036(4)
C8 0.040(3) 0.039(3) 0.028(3) -0.010(3) -0.007(2) 0.004(3)
C9 0.033(3) 0.034(3) 0.023(3) -0.006(2) -0.004(2) 0.001(2)
C10 0.046(4) 0.035(3) 0.038(3) -0.003(3) -0.002(3) 0.011(3)
C11 0.038(3) 0.049(4) 0.051(4) -0.006(3) -0.003(3) 0.016(3)
C12 0.041(3) 0.045(4) 0.034(3) -0.008(3) 0.004(3) 0.004(3)
C13 0.041(3) 0.033(3) 0.024(3) -0.008(2) -0.005(2) 0.002(2)
C14 0.032(3) 0.038(3) 0.031(3) -0.013(3) -0.007(2) 0.009(2)
C15 0.057(4) 0.059(4) 0.035(3) -0.020(3) -0.019(3) 0.013(3)
C16 0.050(4) 0.057(4) 0.026(3) -0.016(3) -0.007(3) 0.013(3)
C17 0.052(4) 0.047(4) 0.031(3) -0.015(3) -0.010(3) 0.006(3)
C18 0.046(3) 0.045(4) 0.025(3) -0.012(3) -0.003(2) 0.009(3)
C19 0.063(4) 0.041(4) 0.041(4) -0.014(3) -0.010(3) 0.000(3)
C20 0.090(6) 0.050(4) 0.053(4) -0.019(4) -0.024(4) -0.010(4)
C21 0.062(4) 0.067(5) 0.044(4) -0.023(4) -0.021(3) -0.003(4)
C23 0.087(7) 0.042(5) 0.205(13) 0.009(6) -0.092(8) -0.012(5)
C24 0.073(5) 0.040(4) 0.072(5) -0.003(4) -0.027(4) -0.006(3)
C25 0.053(4) 0.030(3) 0.046(4) -0.006(3) -0.010(3) 0.010(3)
C26 0.063(5) 0.065(5) 0.061(5) -0.009(4) 0.009(4) -0.001(4)
C27 0.062(6) 0.101(8) 0.119(9) 0.026(7) 0.016(6) -0.010(5)
C28 0.061(7) 0.063(6) 0.238(17) 0.045(8) -0.049(8) -0.022(5)
C29 0.077(6) 0.068(5) 0.061(5) -0.021(4) 0.005(4) -0.017(4)
C30 0.095(8) 0.146(11) 0.083(7) -0.054(7) 0.021(6) -0.065(8)
C31 0.041(5) 0.191(13) 0.103(8) -0.100(9) 0.003(5) -0.021(7)
C32 0.037(4) 0.127(8) 0.082(6) -0.073(6) -0.017(4) 0.004(5)
C33 0.038(3) 0.072(5) 0.046(4) -0.039(4) -0.010(3) 0.014(3)
C34 0.065(4) 0.055(4) 0.037(3) -0.029(3) -0.027(3) 0.035(4)
C35 0.103(7) 0.074(6) 0.078(5) -0.054(5) -0.065(5) 0.061(5)
C36 0.103(9) 0.163(11) 0.138(11) -0.124(10) -0.101(8) 0.102(8)
C37 0.051(6) 0.213(15) 0.139(11) -0.142(11) -0.053(7) 0.058(8)
C38 0.174(11) 0.077(7) 0.076(6) -0.045(6) -0.081(7) 0.082(8)
C39 0.186(11) 0.040(5) 0.053(5) -0.008(4) -0.040(6) 0.024(6)
C40 0.093(6) 0.041(4) 0.042(4) -0.010(3) -0.004(4) 0.008(4)

loop_
_atom_type_symbol
_atom_type_description
_atom_type_scat_dispersion_real
_atom_type_scat_dispersion_imag
_atom_type_scat_source
C C 0.0033 0.0016 'International Tables Vol C Tables 4.2.6.8 and 6.1.1.4'
H H 0.0000 0.0000 'International Tables Vol C Tables 4.2.6.8 and 6.1.1.4'
N N 0.0061 0.0033 'International Tables Vol C Tables 4.2.6.8 and 6.1.1.4'
O O 0.0106 0.0060 'International Tables Vol C Tables 4.2.6.8 and 6.1.1.4'
Si Si 0.0817 0.0704 'International Tables Vol C Tables 4.2.6.8 and 6.1.1.4'
Zn Zn 0.2839 1.4301 'International Tables Vol C Tables 4.2.6.8 and 6.1.1.4'

loop_
_geom_angle_atom_site_label_1
_geom_angle_atom_site_label_2
_geom_angle_atom_site_label_3
_geom_angle
_geom_angle_site_symmetry_1
_geom_angle_site_symmetry_3
O3 Zn1 O3 180.000(1) 1_565 2_666
O3 Zn1 O9 88.75(14) 1_565 .
O3 Zn1 O9 91.25(15) 2_666 .
O3 Zn1 O9 91.25(15) 1_565 2_676
O3 Zn1 O9 88.75(14) 2_666 2_676
O9 Zn1 O9 180.00(17) . 2_676
O3 Zn1 O2 88.71(17) 1_565 .
O3 Zn1 O2 91.29(17) 2_666 .
O9 Zn1 O2 85.02(14) . .
O9 Zn1 O2 94.98(14) 2_676 .
O3 Zn1 O2 91.29(17) 1_565 2_676
O3 Zn1 O2 88.71(17) 2_666 2_676
O9 Zn1 O2 94.98(14) . 2_676
O9 Zn1 O2 85.02(14) 2_676 2_676
O2 Zn1 O2 180.000(1) . 2_676
O1 Zn2 O9 119.77(15) 2_676 .
O1 Zn2 O4 101.20(18) 2_676 1_565
O9 Zn2 O4 89.96(15) . 1_565
O1 Zn2 N2 109.96(18) 2_676 .
O9 Zn2 N2 128.87(16) . .
O4 Zn2 N2 91.64(18) 1_565 .
O1 Zn2 N1 94.87(19) 2_676 .
O9 Zn2 N1 86.83(17) . .
O4 Zn2 N1 163.00(19) 1_565 .
N2 Zn2 N1 77.6(2) . .
C13 Si1 C4 109.5(2) . .
C13 Si1 C25 110.0(2) . .
C4 Si1 C25 107.3(2) . .
C13 Si1 C18 109.0(3) . .
C4 Si1 C18 111.5(2) . .
C25 Si1 C18 109.5(2) . .
C29 N1 C33 117.9(6) . .
C29 N1 Zn2 128.4(5) . .
C33 N1 Zn2 113.7(4) . .
C40 N2 C34 118.5(6) . .
C40 N2 Zn2 126.8(5) . .
C34 N2 Zn2 114.6(4) . .
C1 O1 Zn2 116.6(3) . 2_676
C1 O2 Zn1 145.7(4) . .
C8 O3 Zn1 129.8(4) . 1_545
C8 O4 Zn2 131.2(4) . 1_545
C22' O8 C22 69.3(16) . .
C22' O8 O8' 66.3(16) . .
C22 O8 O8' 135.3(19) . .
O8 O8' C22' 48.8(11) . .
Zn2 O9 Zn1 106.90(14) . .
O2 C1 O1 125.3(5) . .
O2 C1 C2 117.9(5) . .
O1 C1 C2 116.8(5) . .
C3 C2 C7 119.4(5) . .
C3 C2 C1 121.3(5) . .
C7 C2 C1 119.2(5) . .
C2 C3 C4 122.5(5) . .
C5 C4 C3 116.2(5) . .
C5 C4 Si1 122.6(4) . .
C3 C4 Si1 120.5(4) . .
C6 C5 C4 122.0(6) . .
C5 C6 C7 120.3(6) . .
C6 C7 C2 119.5(6) . .
O4 C8 O3 127.2(5) . .
O4 C8 C9 116.5(5) . .
O3 C8 C9 116.3(5) . .
C14 C9 C10 119.2(5) . .
C14 C9 C8 120.8(5) . .
C10 C9 C8 120.0(5) . .
C11 C10 C9 120.3(5) . .
C12 C11 C10 119.3(6) . .
C11 C12 C13 122.3(6) . .
C12 C13 C14 116.6(5) . .
C12 C13 Si1 122.8(4) . .
C14 C13 Si1 120.6(4) . .
C9 C14 C13 122.2(5) . .
O6 C15 O5 122.2(6) . .
O6 C15 C16 122.3(6) . .
O5 C15 C16 115.5(7) . .
C21 C16 C17 119.2(6) . .
C21 C16 C15 121.6(6) . .
C17 C16 C15 119.2(6) . .
C18 C17 C16 121.0(6) . .
C19 C18 C17 118.1(6) . .
C19 C18 Si1 123.2(5) . .
C17 C18 Si1 118.7(5) . .
C18 C19 C20 121.2(6) . .
C21 C20 C19 120.0(6) . .
C20 C21 C16 120.5(6) . .
O7 C22 O8 140.4(18) . .
O7 C22 C22' 164.9(18) . .
O8 C22 C22' 53.3(13) . .
O7 C22 C23 124.0(14) . .
O8 C22 C23 94.9(13) . .
C22' C22 C23 41.6(11) . .
O8 C22' C23 152(2) . .
O8 C22' C22 57.4(14) . .
C23 C22' C22 94.6(16) . .
O8 C22' O8' 65.0(16) . .
C23 C22' O8' 142.6(19) . .
C22 C22' O8' 122.2(19) . .
C22' C23 C24 149.0(11) . .
C22' C23 C28 91.0(11) . .
C24 C23 C28 120.0 . .
C22' C23 C22 43.8(11) . .
C24 C23 C22 105.3(5) . .
C28 C23 C22 134.7(5) . .
C23 C24 C25 120.0 . .
C26 C25 C24 120.0 . .
C26 C25 Si1 122.0(3) . .
C24 C25 Si1 118.0(3) . .
C25 C26 C27 120.0 . .
C28 C27 C26 120.0 . .
C27 C28 C23 120.0 . .
N1 C29 C30 121.9(9) . .
C31 C30 C29 120.2(10) . .
C30 C31 C32 120.1(9) . .
C31 C32 C33 116.3(9) . .
C31 C32 C37 124.6(9) . .
C33 C32 C37 119.0(9) . .
N1 C33 C32 123.5(7) . .
N1 C33 C34 116.1(5) . .
C32 C33 C34 120.4(7) . .
N2 C34 C35 122.8(7) . .
N2 C34 C33 118.0(5) . .
C35 C34 C33 119.2(7) . .
C34 C35 C38 116.8(8) . .
C34 C35 C36 117.2(10) . .
C38 C35 C36 126.0(8) . .
C37 C36 C35 122.6(10) . .
C36 C37 C32 121.5(10) . .
C39 C38 C35 119.8(7) . .
C38 C39 C40 120.0(9) . .
N2 C40 C39 122.0(8) . .

loop_
_geom_bond_atom_site_label_1
_geom_bond_atom_site_label_2
_geom_bond_distance
_geom_bond_site_symmetry_2
Zn1 O3 2.027(4) 1_565
Zn1 O3 2.027(4) 2_666
Zn1 O9 2.065(3) .
Zn1 O9 2.065(3) 2_676
Zn1 O2 2.149(4) .
Zn1 O2 2.149(4) 2_676
Zn2 O1 1.958(4) 2_676
Zn2 O9 1.979(3) .
Zn2 O4 2.033(4) 1_565
Zn2 N2 2.104(5) .
Zn2 N1 2.165(5) .
Si1 C13 1.862(5) .
Si1 C4 1.873(6) .
Si1 C25 1.880(4) .
Si1 C18 1.893(6) .
N1 C29 1.318(9) .
N1 C33 1.343(8) .
N2 C40 1.328(8) .
N2 C34 1.345(8) .
O1 C1 1.268(7) .
O1 Zn2 1.958(4) 2_676
O2 C1 1.238(6) .
O3 C8 1.253(6) .
O3 Zn1 2.027(4) 1_545
O4 C8 1.243(6) .
O4 Zn2 2.033(4) 1_545
O5 C15 1.281(7) .
O6 C15 1.234(8) .
O7 C22 1.040(17) .
O8 C22' 1.07(2) .
O8 C22 1.122(17) .
O8 O8' 1.29(2) .
O8' C22' 1.30(2) .
C1 C2 1.518(8) .
C2 C3 1.370(7) .
C2 C7 1.379(8) .
C3 C4 1.395(7) .
C4 C5 1.387(8) .
C5 C6 1.370(9) .
C6 C7 1.374(9) .
C8 C9 1.517(7) .
C9 C14 1.371(7) .
C9 C10 1.382(7) .
C10 C11 1.377(8) .
C11 C12 1.376(8) .
C12 C13 1.381(8) .
C13 C14 1.400(7) .
C15 C16 1.478(9) .
C16 C21 1.372(9) .
C16 C17 1.404(8) .
C17 C18 1.383(8) .
C18 C19 1.368(8) .
C19 C20 1.400(9) .
C20 C21 1.355(9) .
C22 C22' 1.25(2) .
C22 C23 1.796(11) .
C22' C23 1.20(2) .
C23 C24 1.3900 .
C23 C28 1.3900 .
C24 C25 1.3900 .
C25 C26 1.3900 .
C26 C27 1.3900 .
C27 C28 1.3900 .
C29 C30 1.377(12) .
C30 C31 1.341(14) .
C31 C32 1.383(14) .
C32 C33 1.391(9) .
C32 C37 1.425(14) .
C33 C34 1.453(10) .
C34 C35 1.403(9) .
C35 C38 1.409(13) .
C35 C36 1.469(14) .
C36 C37 1.306(15) .
C38 C39 1.339(14) .
C39 C40 1.397(10) .
